data_4302159
loop_
_publ_author_name
'Anna-Gay D. Nelson'
'Travis H. Bray'
'Forrest A. Stanley'
'Thomas E. Albrecht-Schmitt'

_publ_section_title
;
Periodic Trends in Actinide Phosphonates: Divergence and Convergence
between Thorium, Uranium, Neptunium, and Plutonium Systems
;
_journal_name_full 'Inorganic Chemistry'
_journal_page_first 4530
_journal_page_last 4535
_journal_paper_doi 10.1021/ic900484w
_journal_volume 48
_journal_year 2009
_chemical_formula_moiety 'C2 H4 O16 P4 Th U'
_chemical_formula_sum 'C2 H4 O16 P4 Th U'
_chemical_formula_weight 878.00
_chemical_name_systematic
; 
 ? 
;
_space_group_IT_number 11
_symmetry_cell_setting monoclinic
_symmetry_space_group_name_Hall '-P 2yb'
_symmetry_space_group_name_H-M 'P 1 21/m 1'
_atom_sites_solution_hydrogens geom
_atom_sites_solution_primary direct
_atom_sites_solution_secondary difmap
_audit_creation_method SHELXL-97
_cell_angle_alpha 90.00
_cell_angle_beta 99.1140(10)
_cell_angle_gamma 90.00
_cell_formula_units_Z 2
_cell_length_a 5.5558(4)
_cell_length_b 20.5994(15)
_cell_length_c 6.9482(5)
_cell_measurement_reflns_used 1957
_cell_measurement_temperature 298(2)
_cell_measurement_theta_max 28.29
_cell_measurement_theta_min 1.98
_cell_volume 785.16(10)
_computing_cell_refinement 'SMART, SAINT'
_computing_data_collection SMART
_computing_data_reduction SAINT
_computing_molecular_graphics 'SHELXP-97 (Sheldrick, 1990)'
_computing_publication_material 'SHELXCIF-97 (Sheldrick, 2000)'
_computing_structure_refinement 'SHELXL-97 (Sheldrick, 1997)'
_computing_structure_solution 'SHELXS-97 (Sheldrick, 1990)'
_diffrn_ambient_temperature 298(2)
_diffrn_measured_fraction_theta_full 0.995
_diffrn_measured_fraction_theta_max 0.995
_diffrn_measurement_device_type 'Bruker APEX'
_diffrn_measurement_method '0.3 wide /w exposures'
_diffrn_radiation_monochromator graphite
_diffrn_radiation_source 'fine-focus sealed tube'
_diffrn_radiation_type MoK\a
_diffrn_radiation_wavelength 0.71073
_diffrn_reflns_av_R_equivalents 0.0387
_diffrn_reflns_av_sigmaI/netI 0.0369
_diffrn_reflns_limit_h_max 7
_diffrn_reflns_limit_h_min -7
_diffrn_reflns_limit_k_max 27
_diffrn_reflns_limit_k_min -27
_diffrn_reflns_limit_l_max 9
_diffrn_reflns_limit_l_min -9
_diffrn_reflns_number 7486
_diffrn_reflns_theta_full 28.29
_diffrn_reflns_theta_max 28.29
_diffrn_reflns_theta_min 1.98
_diffrn_standards_decay_% 0
_diffrn_standards_interval_count na
_diffrn_standards_interval_time na
_diffrn_standards_number na
_exptl_absorpt_coefficient_mu 20.247
_exptl_absorpt_correction_T_max 0.0850
_exptl_absorpt_correction_T_min 0.0159
_exptl_absorpt_correction_type numerical
_exptl_absorpt_process_details SHELXPREP
_exptl_crystal_colour yellow
_exptl_crystal_density_diffrn 3.714
_exptl_crystal_density_meas ?
_exptl_crystal_density_method 'not measured'
_exptl_crystal_description 'rectangular block'
_exptl_crystal_F_000 772
_exptl_crystal_size_max 0.378
_exptl_crystal_size_mid 0.218
_exptl_crystal_size_min 0.200
_refine_diff_density_max 3.115
_refine_diff_density_min -2.101
_refine_diff_density_rms 0.270
_refine_ls_extinction_coef 0.0026(3)
_refine_ls_extinction_expression Fc^*^=kFc[1+0.001xFc^2^\l^3^/sin(2\q)]^-1/4^
_refine_ls_extinction_method SHELXL
_refine_ls_goodness_of_fit_ref 1.223
_refine_ls_hydrogen_treatment constr
_refine_ls_matrix_type full
_refine_ls_number_parameters 116
_refine_ls_number_reflns 2002
_refine_ls_number_restraints 0
_refine_ls_restrained_S_all 1.223
_refine_ls_R_factor_all 0.0260
_refine_ls_R_factor_gt 0.0253
_refine_ls_shift/su_max 0.000
_refine_ls_shift/su_mean 0.000
_refine_ls_structure_factor_coef Fsqd
_refine_ls_weighting_details 'calc w=1/[\s^2^(Fo^2^)+(0.0197P)^2^+3.5474P] where P=(Fo^2^+2Fc^2^)/3'
_refine_ls_weighting_scheme calc
_refine_ls_wR_factor_gt 0.0656
_refine_ls_wR_factor_ref 0.0661
_reflns_number_gt 1957
_reflns_number_total 2002
_reflns_threshold_expression >2sigma(I)
_cod_data_source_file ic900484w_si_001_4.cif
_cod_data_source_block U/Th-1
_cod_depositor_comments
;
The following automatic conversions were performed:
'_symmetry_cell_setting' value 'Monoclinic' changed to 'monoclinic'
according to '/home/saulius/struct/CIF-dictionaries/cif_core.dic'
dictionary named 'cif_core.dic' version 2.4.1 from 2010-06-29.

Automatic conversion script
Id: cif_fix_enum 1527 2010-12-29 10:47:43Z saulius 

The following automatic conversions were performed:

'_exptl_crystal_density_meas' value 'nm' was changed to '?' - the
value is perceived as not measured.

Automatic conversion script
Id: cif_fix_values 3008 2015-01-20 13:52:24Z robertas 
;
_cod_original_sg_symbol_H-M 'P 21/m'
_cod_database_code 4302159

loop_
_symmetry_equiv_pos_as_xyz
'x, y, z'
'-x, y+1/2, -z'
'-x, -y, -z'
'x, -y-1/2, z'

loop_
_atom_site_label
_atom_site_type_symbol
_atom_site_fract_x
_atom_site_fract_y
_atom_site_fract_z
_atom_site_U_iso_or_equiv
_atom_site_adp_type
_atom_site_occupancy
_atom_site_symmetry_multiplicity
_atom_site_calc_flag
_atom_site_refinement_flags
_atom_site_disorder_assembly
_atom_site_disorder_group
O3 O 0.5875(7) 0.3309(2) 0.3337(6) 0.0217(9) Uani 1 1 d . . .
P1 P 0.8049(2) 0.36529(6) 0.27505(18) 0.0084(2) Uani 1 1 d . . .
O2 O 0.7291(7) 0.40836(18) 0.0939(5) 0.0129(7) Uani 1 1 d . . .
O1 O 1.0055(7) 0.31970(19) 0.2373(6) 0.0173(8) Uani 1 1 d . . .
C1 C 0.9299(10) 0.4203(2) 0.4648(7) 0.0128(9) Uani 1 1 d . . .
H1A H 1.0418 0.4493 0.4133 0.015 Uiso 1 1 calc R . .
H1B H 0.7983 0.4466 0.4991 0.015 Uiso 1 1 calc R . .
P2 P 1.0875(2) 0.38372(6) 0.68232(18) 0.0114(3) Uani 1 1 d . . .
O6 O 1.2379(8) 0.4348(2) 0.8007(6) 0.0229(9) Uani 1 1 d . . .
O5 O 0.8854(8) 0.3581(2) 0.7980(6) 0.0221(9) Uani 1 1 d . . .
O4 O 1.2234(8) 0.3251(2) 0.6296(6) 0.0210(9) Uani 1 1 d . . .
U1 U 1.5000 0.5000 1.0000 0.00785(10) Uani 1 2 d S . .
O7 O 1.3313(8) 0.4894(2) 1.1929(6) 0.0210(9) Uani 1 1 d . . .
Th1 Th 1.31420(4) 0.2500 0.38607(3) 0.00788(10) Uani 1 2 d S . .
O9 O 1.6371(12) 0.2500 0.6855(12) 0.0343(18) Uani 1 2 d S . .
O8 O 1.3234(13) 0.2500 0.0192(9) 0.0293(14) Uani 1 2 d S . .

loop_
_atom_site_aniso_label
_atom_site_aniso_U_11
_atom_site_aniso_U_22
_atom_site_aniso_U_33
_atom_site_aniso_U_23
_atom_site_aniso_U_13
_atom_site_aniso_U_12
O3 0.023(2) 0.020(2) 0.022(2) 0.0024(17) 0.0038(16) -0.0127(16)
P1 0.0115(5) 0.0056(5) 0.0075(5) 0.0011(4) -0.0008(4) 0.0000(4)
O2 0.0205(18) 0.0099(17) 0.0072(16) 0.0022(13) -0.0008(13) 0.0046(14)
O1 0.025(2) 0.0133(19) 0.0111(18) -0.0026(14) -0.0052(15) 0.0088(15)
C1 0.018(2) 0.008(2) 0.011(2) 0.0001(18) -0.0016(18) -0.0006(18)
P2 0.0165(6) 0.0089(6) 0.0080(6) -0.0023(4) -0.0007(5) 0.0009(5)
O6 0.027(2) 0.018(2) 0.019(2) -0.0061(16) -0.0076(17) -0.0031(17)
O5 0.033(2) 0.019(2) 0.0166(19) -0.0078(16) 0.0112(17) -0.0116(17)
O4 0.030(2) 0.017(2) 0.0144(19) -0.0030(15) -0.0022(16) 0.0112(17)
U1 0.01133(15) 0.00565(15) 0.00583(16) 0.00001(8) -0.00090(10) 0.00132(8)
O7 0.028(2) 0.020(2) 0.018(2) 0.0024(16) 0.0109(17) 0.0029(17)
Th1 0.00991(14) 0.00577(15) 0.00756(15) 0.000 0.00020(9) 0.000
O9 0.027(3) 0.018(3) 0.046(4) 0.000 -0.030(3) 0.000
O8 0.042(4) 0.033(4) 0.013(3) 0.000 0.003(3) 0.000

loop_
_atom_type_symbol
_atom_type_description
_atom_type_scat_dispersion_real
_atom_type_scat_dispersion_imag
_atom_type_scat_source
C C 0.0033 0.0016 'International Tables Vol C Tables 4.2.6.8 and 6.1.1.4'
H H 0.0000 0.0000 'International Tables Vol C Tables 4.2.6.8 and 6.1.1.4'
O O 0.0106 0.0060 'International Tables Vol C Tables 4.2.6.8 and 6.1.1.4'
P P 0.1023 0.0942 'International Tables Vol C Tables 4.2.6.8 and 6.1.1.4'
Th Th -7.2400 8.8979 'International Tables Vol C Tables 4.2.6.8 and 6.1.1.4'
U U -9.6767 9.6646 'International Tables Vol C Tables 4.2.6.8 and 6.1.1.4'

loop_
_geom_angle_atom_site_label_1
_geom_angle_atom_site_label_2
_geom_angle_atom_site_label_3
_geom_angle
_geom_angle_site_symmetry_1
_geom_angle_site_symmetry_3
_geom_angle_publ_flag
P1 O3 Th1 161.7(3) . 1_455 ?
O3 P1 O1 113.5(2) . . ?
O3 P1 O2 111.3(2) . . ?
O1 P1 O2 109.2(2) . . ?
O3 P1 C1 109.3(2) . . ?
O1 P1 C1 108.1(2) . . ?
O2 P1 C1 105.1(2) . . ?
P1 O2 U1 140.1(2) . 1_454 ?
P1 O1 Th1 144.2(2) . . ?
P2 C1 P1 115.8(3) . . ?
P2 C1 H1A 108.3 . . ?
P1 C1 H1A 108.3 . . ?
P2 C1 H1B 108.3 . . ?
P1 C1 H1B 108.3 . . ?
H1A C1 H1B 107.4 . . ?
O4 P2 O6 116.1(3) . . ?
O4 P2 O5 106.4(3) . . ?
O6 P2 O5 109.6(2) . . ?
O4 P2 C1 109.3(2) . . ?
O6 P2 C1 108.8(2) . . ?
O5 P2 C1 106.2(3) . . ?
P2 O6 U1 171.6(3) . . ?
P2 O4 Th1 149.3(2) . . ?
O7 U1 O7 179.998(2) 3_867 . ?
O7 U1 O6 91.34(19) 3_867 3_867 ?
O7 U1 O6 88.66(19) . 3_867 ?
O7 U1 O6 88.66(19) 3_867 . ?
O7 U1 O6 91.34(19) . . ?
O6 U1 O6 179.999(1) 3_867 . ?
O7 U1 O2 88.91(17) 3_867 1_656 ?
O7 U1 O2 91.09(17) . 1_656 ?
O6 U1 O2 92.25(14) 3_867 1_656 ?
O6 U1 O2 87.75(14) . 1_656 ?
O7 U1 O2 91.09(17) 3_867 3_766 ?
O7 U1 O2 88.91(17) . 3_766 ?
O6 U1 O2 87.76(14) 3_867 3_766 ?
O6 U1 O2 92.25(14) . 3_766 ?
O2 U1 O2 179.999(1) 1_656 3_766 ?
O3 Th1 O3 91.8(2) 1_655 4_665 ?
O3 Th1 O1 86.69(15) 1_655 . ?
O3 Th1 O1 145.12(14) 4_665 . ?
O3 Th1 O1 145.12(14) 1_655 4_565 ?
O3 Th1 O1 86.69(15) 4_665 4_565 ?
O1 Th1 O1 75.4(2) . 4_565 ?
O3 Th1 O4 82.17(15) 1_655 . ?
O3 Th1 O4 141.96(14) 4_665 . ?
O1 Th1 O4 72.32(13) . . ?
O1 Th1 O4 118.90(15) 4_565 . ?
O3 Th1 O4 141.96(14) 1_655 4_565 ?
O3 Th1 O4 82.17(15) 4_665 4_565 ?
O1 Th1 O4 118.90(15) . 4_565 ?
O1 Th1 O4 72.31(13) 4_565 4_565 ?
O4 Th1 O4 80.1(2) . 4_565 ?
O3 Th1 O9 74.45(18) 1_655 . ?
O3 Th1 O9 74.45(18) 4_665 . ?
O1 Th1 O9 137.54(13) . . ?
O1 Th1 O9 137.54(13) 4_565 . ?
O4 Th1 O9 67.72(18) . . ?
O4 Th1 O9 67.72(18) 4_565 . ?
O3 Th1 O8 74.15(15) 1_655 . ?
O3 Th1 O8 74.15(15) 4_665 . ?
O1 Th1 O8 71.92(16) . . ?
O1 Th1 O8 71.92(16) 4_565 . ?
O4 Th1 O8 137.81(11) . . ?
O4 Th1 O8 137.80(11) 4_565 . ?
O9 Th1 O8 134.3(3) . . ?

loop_
_geom_bond_atom_site_label_1
_geom_bond_atom_site_label_2
_geom_bond_distance
_geom_bond_site_symmetry_2
_geom_bond_publ_flag
O3 P1 1.511(4) . ?
O3 Th1 2.322(4) 1_455 ?
P1 O1 1.512(4) . ?
P1 O2 1.543(4) . ?
P1 C1 1.793(5) . ?
O2 U1 2.312(4) 1_454 ?
O1 Th1 2.348(4) . ?
C1 P2 1.789(5) . ?
C1 H1A 0.9700 . ?
C1 H1B 0.9700 . ?
P2 O4 1.500(4) . ?
P2 O6 1.505(4) . ?
P2 O5 1.571(4) . ?
O6 U1 2.281(4) . ?
O4 Th1 2.405(4) . ?
U1 O7 1.766(4) 3_867 ?
U1 O7 1.766(4) . ?
U1 O6 2.281(4) 3_867 ?
U1 O2 2.312(4) 1_656 ?
U1 O2 2.312(4) 3_766 ?
Th1 O3 2.322(4) 1_655 ?
Th1 O3 2.322(4) 4_665 ?
Th1 O1 2.348(4) 4_565 ?
Th1 O4 2.405(4) 4_565 ?
Th1 O9 2.523(6) . ?
Th1 O8 2.558(6) . ?
